data_4032946
loop_
_publ_author_name
'Sasano, Yoshifumi'
'Sato, Ryuma'
'Shigeta, Yasuteru'
'Yasuda, Nobuhiro'
'Maeda, Hiromitsu'

_publ_section_title
;
 H-Aggregated \p-Systems Based on Disulfide-Linked Dimers of
 Dipyrrolyldiketone Boron Complexes.
;
_journal_issue 20
_journal_name_full 'The Journal of organic chemistry'
_journal_page_first 11166
_journal_page_last 11172
_journal_paper_doi 10.1021/acs.joc.7b02185
_journal_volume 82
_journal_year 2017
_chemical_formula_moiety 'C11 H9 B F2 N2 O2 S'
_chemical_formula_sum 'C11 H9 B F2 N2 O2 S'
_chemical_formula_weight 282.07
_chemical_melting_point ?
_space_group_crystal_system monoclinic
_space_group_IT_number 15
_space_group_name_Hall '-C 2yc'
_space_group_name_H-M_alt 'C 1 2/c 1'
_symmetry_space_group_name_Hall '-C 2yc'
_symmetry_space_group_name_H-M 'C 1 2/c 1'
_atom_sites_solution_hydrogens difmap
_audit_creation_method SHELXL-2014/7
_cell_angle_alpha 90
_cell_angle_beta 122.921(3)
_cell_angle_gamma 90
_cell_formula_units_Z 8
_cell_length_a 30.4109(14)
_cell_length_b 4.9043(3)
_cell_length_c 18.0383(9)
_cell_measurement_reflns_used 8626
_cell_measurement_temperature 90(2)
_cell_measurement_theta_max 27.926
_cell_measurement_theta_min 1.754
_cell_volume 2258.3(2)
_computing_cell_refinement 'Rapid Auto(Rigaku)'
_computing_data_collection 'Rapid Auto(Rigaku)'
_computing_data_reduction 'Rapid Auto(Rigaku)'
_computing_structure_refinement 'SHELXL-2014/7 (Sheldrick, 2014)'
_computing_structure_solution 'SHELXS-97 (Sheldrick, 1990)'
_diffrn_ambient_temperature 90(2)
_diffrn_detector_area_resol_mean 29
_diffrn_measured_fraction_theta_full 0.998
_diffrn_measured_fraction_theta_max 0.998
_diffrn_measurement_device_type 'Rigaku Saturn 724'
_diffrn_measurement_method 'Oscillation Photograph'
_diffrn_radiation_monochromator 'Si(111) Channel Cut'
_diffrn_radiation_type Synchrotron
_diffrn_radiation_wavelength 0.7813
_diffrn_reflns_av_R_equivalents 0.0688
_diffrn_reflns_av_unetI/netI 0.0669
_diffrn_reflns_Laue_measured_fraction_full 0.998
_diffrn_reflns_Laue_measured_fraction_max 0.998
_diffrn_reflns_limit_h_max 36
_diffrn_reflns_limit_h_min -36
_diffrn_reflns_limit_k_max 5
_diffrn_reflns_limit_k_min -5
_diffrn_reflns_limit_l_max 21
_diffrn_reflns_limit_l_min -21
_diffrn_reflns_number 8626
_diffrn_reflns_point_group_measured_fraction_full 0.998
_diffrn_reflns_point_group_measured_fraction_max 0.998
_diffrn_reflns_theta_full 27.926
_diffrn_reflns_theta_max 27.926
_diffrn_reflns_theta_min 1.754
_diffrn_source 'synchrotron radiation SPring-8 BL40XU'
_exptl_absorpt_coefficient_mu 0.396
_exptl_absorpt_correction_T_max 1.000
_exptl_absorpt_correction_T_min 0.865
_exptl_absorpt_correction_type multi-scan
_exptl_absorpt_process_details 'ABSCOR (T.Higashi, 2001)'
_exptl_crystal_colour yellow
_exptl_crystal_density_diffrn 1.659
_exptl_crystal_density_meas ?
_exptl_crystal_description plate
_exptl_crystal_F_000 1152
_exptl_crystal_size_max 0.060
_exptl_crystal_size_mid 0.020
_exptl_crystal_size_min 0.010
_refine_diff_density_max 0.508
_refine_diff_density_min -0.497
_refine_diff_density_rms 0.124
_refine_ls_extinction_coef 0.0020(4)
_refine_ls_extinction_expression Fc^*^=kFc[1+0.001xFc^2^\l^3^/sin(2\q)]^-1/4^
_refine_ls_extinction_method 'SHELXL-2014/7 (Sheldrick 2014'
_refine_ls_goodness_of_fit_ref 1.178
_refine_ls_hydrogen_treatment refxyz
_refine_ls_matrix_type full
_refine_ls_number_parameters 200
_refine_ls_number_reflns 2036
_refine_ls_number_restraints 0
_refine_ls_restrained_S_all 1.178
_refine_ls_R_factor_all 0.0865
_refine_ls_R_factor_gt 0.0433
_refine_ls_shift/su_max 0.000
_refine_ls_shift/su_mean 0.000
_refine_ls_structure_factor_coef Fsqd
_refine_ls_weighting_details 'w=1/[\s^2^(Fo^2^)+(0.0255P)^2^+10.1962P] where P=(Fo^2^+2Fc^2^)/3'
_refine_ls_weighting_scheme calc
_refine_ls_wR_factor_gt 0.0853
_refine_ls_wR_factor_ref 0.1290
_reflns_Friedel_coverage 0.000
_reflns_number_gt 1341
_reflns_number_total 2036
_reflns_threshold_expression 'I > 2\s(I)'
_cod_data_source_file jo7b02185_si_002.cif
_cod_data_source_block shelxl_compound_6a
_cod_depositor_comments
;
The following automatic conversions were performed:

'_chemical_melting_point' value 'not measured' was changed to '?' -
the value is undefined or not given.

'_exptl_crystal_density_meas' value 'not measured' was changed to '?'
- the value is perceived as not measured.

Automatic conversion script
Id: cif_fix_values 4973 2017-02-22 13:04:09Z antanas 

 Adding full bibliography for 4032943--4032949.cif.
;
_cod_database_code 4032946
_shelx_shelxl_version_number 2014/7
_shelx_space_group_comment
;
The symmetry employed for this shelxl refinement is uniquely defined
by the following loop, which should always be used as a source of
symmetry information in preference to the above space-group names.
They are only intended as comments.
;
_shelx_estimated_absorpt_t_min 0.977
_shelx_estimated_absorpt_t_max 0.996

loop_
_space_group_symop_operation_xyz
'x, y, z'
'-x, y, -z+1/2'
'x+1/2, y+1/2, z'
'-x+1/2, y+1/2, -z+1/2'
'-x, -y, -z'
'x, -y, z-1/2'
'-x+1/2, -y+1/2, -z'
'x+1/2, -y+1/2, z-1/2'

loop_
_atom_site_label
_atom_site_type_symbol
_atom_site_fract_x
_atom_site_fract_y
_atom_site_fract_z
_atom_site_U_iso_or_equiv
_atom_site_adp_type
_atom_site_occupancy
_atom_site_site_symmetry_order
_atom_site_calc_flag
_atom_site_refinement_flags_adp
C1 C 0.62288(15) 1.4529(8) 0.0850(2) 0.0208(9) Uani 1 1 d .
H1 H 0.6419(14) 1.586(8) 0.073(2) 0.025 Uiso 1 1 d U
C2 C 0.56993(14) 1.4109(8) 0.0479(2) 0.0210(9) Uani 1 1 d .
H2 H 0.5421(14) 1.517(8) -0.002(3) 0.025 Uiso 1 1 d U
C3 C 0.56453(14) 1.2027(8) 0.0947(2) 0.0192(9) Uani 1 1 d .
H3 H 0.5336(15) 1.121(8) 0.085(2) 0.023 Uiso 1 1 d U
C4 C 0.61532(13) 1.1170(8) 0.1617(2) 0.0173(9) Uani 1 1 d .
C5 C 0.63781(13) 0.9171(8) 0.2308(2) 0.0174(9) Uani 1 1 d .
C6 C 0.61239(13) 0.7367(7) 0.2555(2) 0.0131(8) Uani 1 1 d .
C7 C 0.64271(13) 0.5543(8) 0.3255(2) 0.0173(9) Uani 1 1 d .
C8 C 0.62540(13) 0.3576(8) 0.3631(2) 0.0160(8) Uani 1 1 d .
C9 C 0.57854(14) 0.2956(8) 0.3565(2) 0.0185(9) Uani 1 1 d .
H9 H 0.5480(15) 0.390(8) 0.319(2) 0.022 Uiso 1 1 d U
C10 C 0.58805(14) 0.0816(8) 0.4141(2) 0.0195(9) Uani 1 1 d .
H10 H 0.5632(14) -0.001(8) 0.427(2) 0.023 Uiso 1 1 d U
C11 C 0.64032(14) 0.0110(8) 0.4560(2) 0.0200(9) Uani 1 1 d .
H11 H 0.6616(14) -0.127(8) 0.503(2) 0.024 Uiso 1 1 d U
N1 N 0.64953(12) 1.2766(7) 0.1527(2) 0.0191(8) Uani 1 1 d .
H1A H 0.6813(15) 1.255(8) 0.187(2) 0.023 Uiso 1 1 d U
N2 N 0.66217(12) 0.1798(7) 0.42561(19) 0.0203(8) Uani 1 1 d .
H2A H 0.6954(15) 0.181(8) 0.443(2) 0.024 Uiso 1 1 d U
O1 O 0.68935(9) 0.9230(5) 0.27449(16) 0.0224(7) Uani 1 1 d .
O2 O 0.69434(9) 0.5500(5) 0.36576(16) 0.0214(7) Uani 1 1 d .
B1 B 0.72423(15) 0.7397(10) 0.3469(3) 0.0197(10) Uani 1 1 d .
F1 F 0.75355(8) 0.5911(5) 0.32383(15) 0.0321(6) Uani 1 1 d .
F2 F 0.75654(8) 0.8949(5) 0.42113(14) 0.0331(6) Uani 1 1 d .
S1 S 0.54349(3) 0.7267(2) 0.19701(6) 0.0224(3) Uani 1 1 d .
H12 H 0.5362(14) 0.914(8) 0.239(3) 0.034 Uiso 1 1 d U

loop_
_atom_site_aniso_label
_atom_site_aniso_U_11
_atom_site_aniso_U_22
_atom_site_aniso_U_33
_atom_site_aniso_U_23
_atom_site_aniso_U_13
_atom_site_aniso_U_12
C1 0.028(2) 0.017(2) 0.022(2) -0.0004(18) 0.0158(18) 0.0003(18)
C2 0.0187(19) 0.026(2) 0.017(2) 0.0028(18) 0.0087(16) 0.0031(17)
C3 0.0176(18) 0.025(2) 0.0148(19) -0.0003(18) 0.0087(16) 0.0016(17)
C4 0.0202(19) 0.019(2) 0.0181(19) 0.0001(17) 0.0137(16) -0.0032(16)
C5 0.0162(18) 0.023(2) 0.0161(19) -0.0041(18) 0.0104(16) 0.0026(17)
C6 0.0157(17) 0.013(2) 0.0116(17) 0.0017(16) 0.0081(14) 0.0016(15)
C7 0.0160(18) 0.024(2) 0.0153(19) -0.0042(17) 0.0105(16) -0.0024(16)
C8 0.0180(18) 0.019(2) 0.0100(17) 0.0043(16) 0.0069(15) 0.0014(16)
C9 0.0164(18) 0.021(2) 0.0163(19) 0.0009(18) 0.0079(16) 0.0009(17)
C10 0.023(2) 0.022(2) 0.0148(19) 0.0022(17) 0.0106(16) 0.0014(17)
C11 0.022(2) 0.022(2) 0.0141(19) 0.0022(18) 0.0087(17) -0.0036(17)
N1 0.0166(15) 0.0238(19) 0.0168(16) 0.0057(15) 0.0089(13) 0.0026(15)
N2 0.0146(15) 0.028(2) 0.0159(16) 0.0029(15) 0.0067(14) 0.0002(15)
O1 0.0131(13) 0.0279(17) 0.0248(15) 0.0065(13) 0.0095(11) 0.0007(11)
O2 0.0151(13) 0.0241(16) 0.0244(14) 0.0069(12) 0.0104(11) -0.0004(11)
B1 0.0124(19) 0.024(3) 0.019(2) 0.003(2) 0.0062(17) 0.0020(19)
F1 0.0313(13) 0.0302(14) 0.0478(15) 0.0086(12) 0.0298(12) 0.0067(11)
F2 0.0290(13) 0.0343(15) 0.0226(12) 0.0038(11) 0.0053(10) -0.0066(11)
S1 0.0141(5) 0.0279(6) 0.0237(5) 0.0034(5) 0.0094(4) 0.0004(4)

loop_
_atom_type_symbol
_atom_type_description
_atom_type_scat_dispersion_real
_atom_type_scat_dispersion_imag
_atom_type_scat_source
C C 0.0041 0.0020 'International Tables Vol C Tables 4.2.6.8 and 6.1.1.4'
H H 0.0000 0.0000 'International Tables Vol C Tables 4.2.6.8 and 6.1.1.4'
B B 0.0020 0.0009 'International Tables Vol C Tables 4.2.6.8 and 6.1.1.4'
F F 0.0215 0.0127 'International Tables Vol C Tables 4.2.6.8 and 6.1.1.4'
N N 0.0078 0.0041 'International Tables Vol C Tables 4.2.6.8 and 6.1.1.4'
O O 0.0135 0.0075 'International Tables Vol C Tables 4.2.6.8 and 6.1.1.4'
S S 0.1449 0.1504 'International Tables Vol C Tables 4.2.6.8 and 6.1.1.4'

loop_
_geom_angle_atom_site_label_1
_geom_angle_atom_site_label_2
_geom_angle_atom_site_label_3
_geom_angle
N1 C1 C2 108.1(4)
N1 C1 H1 119(2)
C2 C1 H1 132(2)
C1 C2 C3 107.8(3)
C1 C2 H2 124(2)
C3 C2 H2 128(2)
C2 C3 C4 107.6(3)
C2 C3 H3 129(2)
C4 C3 H3 123(2)
N1 C4 C3 105.9(3)
N1 C4 C5 117.2(3)
C3 C4 C5 136.9(3)
O1 C5 C6 120.5(3)
O1 C5 C4 110.8(3)
C6 C5 C4 128.7(3)
C5 C6 C7 118.8(3)
C5 C6 S1 120.7(3)
C7 C6 S1 120.4(3)
O2 C7 C6 120.4(3)
O2 C7 C8 111.2(3)
C6 C7 C8 128.5(3)
N2 C8 C9 105.5(3)
N2 C8 C7 117.9(3)
C9 C8 C7 136.5(3)
C10 C9 C8 108.2(3)
C10 C9 H9 130(2)
C8 C9 H9 122(2)
C11 C10 C9 107.9(3)
C11 C10 H10 124(2)
C9 C10 H10 128(2)
N2 C11 C10 107.3(3)
N2 C11 H11 121(2)
C10 C11 H11 131(2)
C1 N1 C4 110.5(3)
C1 N1 H1A 130(3)
C4 N1 H1A 120(3)
C11 N2 C8 111.1(3)
C11 N2 H2A 126(3)
C8 N2 H2A 123(3)
C5 O1 B1 124.8(3)
C7 O2 B1 124.3(3)
F1 B1 F2 110.3(3)
F1 B1 O1 109.2(3)
F2 B1 O1 108.4(3)
F1 B1 O2 108.6(3)
F2 B1 O2 109.3(3)
O1 B1 O2 111.0(3)
C6 S1 H12 99.1(16)

loop_
_geom_bond_atom_site_label_1
_geom_bond_atom_site_label_2
_geom_bond_distance
C1 N1 1.349(5)
C1 C2 1.383(5)
C1 H1 0.96(4)
C2 C3 1.391(5)
C2 H2 0.99(4)
C3 C4 1.412(5)
C3 H3 0.95(4)
C4 N1 1.380(5)
C4 C5 1.434(5)
C5 O1 1.317(4)
C5 C6 1.397(5)
C6 C7 1.407(5)
C6 S1 1.762(3)
C7 O2 1.324(4)
C7 C8 1.434(5)
C8 N2 1.383(5)
C8 C9 1.397(5)
C9 C10 1.392(5)
C9 H9 0.92(4)
C10 C11 1.383(5)
C10 H10 0.99(4)
C11 N2 1.351(5)
C11 H11 1.00(4)
N1 H1A 0.82(4)
N2 H2A 0.88(4)
O1 B1 1.461(5)
O2 B1 1.464(5)
B1 F1 1.380(5)
B1 F2 1.381(5)
S1 H12 1.29(4)

loop_
_geom_torsion_atom_site_label_1
_geom_torsion_atom_site_label_2
_geom_torsion_atom_site_label_3
_geom_torsion_atom_site_label_4
_geom_torsion
N1 C1 C2 C3 0.0(4)
C1 C2 C3 C4 0.0(4)
C2 C3 C4 N1 -0.1(4)
C2 C3 C4 C5 -179.5(4)
N1 C4 C5 O1 -0.3(5)
C3 C4 C5 O1 179.0(4)
N1 C4 C5 C6 178.1(3)
C3 C4 C5 C6 -2.6(7)
O1 C5 C6 C7 -2.5(5)
C4 C5 C6 C7 179.3(4)
O1 C5 C6 S1 -179.7(3)
C4 C5 C6 S1 2.1(5)
C5 C6 C7 O2 -1.6(5)
S1 C6 C7 O2 175.7(3)
C5 C6 C7 C8 178.4(4)
S1 C6 C7 C8 -4.3(5)
O2 C7 C8 N2 -6.9(5)
C6 C7 C8 N2 173.1(4)
O2 C7 C8 C9 169.9(4)
C6 C7 C8 C9 -10.1(7)
N2 C8 C9 C10 -0.6(4)
C7 C8 C9 C10 -177.6(4)
C8 C9 C10 C11 -0.1(4)
C9 C10 C11 N2 0.7(4)
C2 C1 N1 C4 -0.1(4)
C3 C4 N1 C1 0.1(4)
C5 C4 N1 C1 179.6(3)
C10 C11 N2 C8 -1.2(4)
C9 C8 N2 C11 1.1(4)
C7 C8 N2 C11 178.8(3)
C6 C5 O1 B1 3.7(5)
C4 C5 O1 B1 -177.8(3)
C6 C7 O2 B1 4.6(5)
C8 C7 O2 B1 -175.4(3)
C5 O1 B1 F1 118.8(4)
C5 O1 B1 F2 -120.9(4)
C5 O1 B1 O2 -0.9(5)
C7 O2 B1 F1 -123.4(3)
C7 O2 B1 F2 116.2(4)
C7 O2 B1 O1 -3.4(5)
